data_7230739
loop_
_publ_author_name
'Hughes, Liam'
'McElroy, Con R.'
'Whitwood, Adrian C.'
'Hunt, Andrew J.'

_publ_section_title
;
 Development of pharmaceutically relevant bio-based intermediates though
 aldol condensation and Claisen--Schmidt reactions of
 dihydrolevoglucosenone (Cyrene&#x00AE;)
;
_journal_issue 19
_journal_name_full 'Green Chemistry'
_journal_page_first 4423
_journal_paper_doi 10.1039/C8GC01227J
_journal_volume 20
_journal_year 2018
_chemical_absolute_configuration ad
_chemical_formula_moiety 'C13 H11 N O5'
_chemical_formula_sum 'C13 H11 N O5'
_chemical_formula_weight 261.23
_space_group_crystal_system monoclinic
_space_group_IT_number 4
_space_group_name_Hall 'P 2yb'
_space_group_name_H-M_alt 'P 1 21 1'
_symmetry_space_group_name_Hall 'P 2yb'
_symmetry_space_group_name_H-M 'P 1 21 1'
_atom_sites_solution_hydrogens geom
_atom_sites_solution_primary dual
_audit_creation_date 2017-04-26
_audit_creation_method
;
Olex2 1.2
(compiled 2017.03.28 svn.r3405 for OlexSys, GUI svn.r5335)
;
_audit_update_record
;
2018-04-17 deposited with the CCDC.
2018-05-25 downloaded from the CCDC.
;
_cell_angle_alpha 90
_cell_angle_beta 93.2815(18)
_cell_angle_gamma 90
_cell_formula_units_Z 4
_cell_length_a 8.36693(18)
_cell_length_b 7.08624(14)
_cell_length_c 19.5336(4)
_cell_measurement_reflns_used 5349
_cell_measurement_temperature 110.05(10)
_cell_measurement_theta_max 70.3430
_cell_measurement_theta_min 6.6300
_cell_volume 1156.25(4)
_computing_cell_refinement 'CrysAlisPro 1.171.38.46 (Rigaku OD, 2015)'
_computing_data_collection 'CrysAlisPro 1.171.38.46 (Rigaku OD, 2015)'
_computing_data_reduction 'CrysAlisPro 1.171.38.46 (Rigaku OD, 2015)'
_computing_molecular_graphics 'Olex2 (Dolomanov et al., 2009)'
_computing_publication_material 'Olex2 (Dolomanov et al., 2009)'
_computing_structure_refinement 'ShelXL (Sheldrick, 2015)'
_computing_structure_solution 'ShelXT (Sheldrick, 2015)'
_diffrn_ambient_environment N~2~
_diffrn_ambient_temperature 110.05(10)
_diffrn_detector 'CCD plate'
_diffrn_detector_area_resol_mean 16.1450
_diffrn_detector_type Eos
_diffrn_measured_fraction_theta_full 1.000
_diffrn_measured_fraction_theta_max 1.000
_diffrn_measurement_details
;
List of Runs (angles in degrees, time in seconds):

  # Type    Start    End  Width  t~exp~   \w     \q     \k     \f   Frames
#--------------------------------------------------------------------------
  1  \w    -21.00  69.00   1.00    2.00    --    0.00  57.00 -90.00   90
  2  \w    -69.00  21.00   1.00    2.00    --    0.00 -57.00 -60.00   90
  3  \w    -69.00  21.00   1.00    2.00    --    0.00 -57.00-120.00   90
  4  \w    -18.00  80.00   1.00    8.00    --   54.00 -37.00  90.00   98
  5  \w     28.00 126.00   1.00    8.00    --   54.00  37.00 150.00   98
  6  \w    -18.00  80.00   1.00    8.00    --   54.00 -37.00   0.00   98
  7  \w    -18.00  80.00   1.00    8.00    --   54.00 -37.00 -90.00   98
  8  \w      1.00  96.00   1.00    8.00    --   54.00 -99.00   0.00   95
  9  \w     35.00 125.00   1.00    8.00    --   54.00-147.00-103.00   90
 10  \w     33.00 123.00   1.00    8.00    --   54.00  57.00-120.00   90
 11  \w    100.00 178.00   1.00    8.00    --  108.00 111.00  30.00   78
 12  \w     36.00 146.00   1.00    8.00    --  108.00 -91.00  60.00  110
 13  \w     57.00 151.00   1.00    8.00    --  108.00 178.00  30.00   94
 14  \w     36.00 116.00   1.00    8.00    --  108.00-111.00-180.00   80
 15  \w     35.00 178.00   1.00    8.00    --  108.00 -12.00  60.00  143
 16  \w     40.00 130.00   1.00    8.00    --  108.00 -63.00 -30.00   90
 17  \w     35.00 142.00   1.00    8.00    --  108.00 -25.00 -30.00  107
 18  \w     57.00 151.00   1.00    8.00    --  108.00 178.00 -30.00   94
 19  \w     36.00 116.00   1.00    8.00    --  108.00-111.00   0.00   80
 20  \w    100.00 178.00   1.00    8.00    --  108.00 111.00-120.00   78
 21  \w     36.00 134.00   1.00    8.00    --  108.00 -37.00  90.00   98
 22  \w     36.00 134.00   1.00    8.00    --  108.00 -37.00 -60.00   98
 23  \w    -39.00  26.00   1.00    2.00    --    0.00  94.00  65.00   65
 24  \w    -57.00  -1.00   1.00    2.00    --    0.00 124.00 141.00   56
 25  \w     24.00 124.00   1.00    8.00    --   54.00  77.00  30.00  100
 26  \w     24.00 124.00   1.00    8.00    --   54.00  77.00 150.00  100
 27  \w    -15.00  75.00   1.00    8.00    --   54.00 -57.00-120.00   90
 28  \w     24.00 124.00   1.00    8.00    --   54.00  77.00 -60.00  100
;
_diffrn_measurement_device 'four-circle diffractometer'
_diffrn_measurement_device_type 'SuperNova, Dual, Cu at zero, Eos'
_diffrn_measurement_method '\w scans'
_diffrn_orient_matrix_type 'CrysAlisPro convention (1999,Acta A55,543-557)'
_diffrn_orient_matrix_UB_11 -0.0745152000
_diffrn_orient_matrix_UB_12 0.0426779000
_diffrn_orient_matrix_UB_13 -0.0722572000
_diffrn_orient_matrix_UB_21 -0.0290959000
_diffrn_orient_matrix_UB_22 -0.2124247000
_diffrn_orient_matrix_UB_23 -0.0120900000
_diffrn_orient_matrix_UB_31 -0.1659812000
_diffrn_orient_matrix_UB_32 0.0179143000
_diffrn_orient_matrix_UB_33 0.0297190000
_diffrn_radiation_monochromator mirror
_diffrn_radiation_probe x-ray
_diffrn_radiation_type CuK\a
_diffrn_radiation_wavelength 1.54184
_diffrn_reflns_av_R_equivalents 0.0258
_diffrn_reflns_av_unetI/netI 0.0289
_diffrn_reflns_Laue_measured_fraction_full 1.000
_diffrn_reflns_Laue_measured_fraction_max 1.000
_diffrn_reflns_limit_h_max 7
_diffrn_reflns_limit_h_min -9
_diffrn_reflns_limit_k_max 8
_diffrn_reflns_limit_k_min -8
_diffrn_reflns_limit_l_max 23
_diffrn_reflns_limit_l_min -20
_diffrn_reflns_number 12361
_diffrn_reflns_point_group_measured_fraction_full 1.000
_diffrn_reflns_point_group_measured_fraction_max 1.000
_diffrn_reflns_theta_full 67.069
_diffrn_reflns_theta_max 67.069
_diffrn_reflns_theta_min 4.535
_diffrn_source 'micro-focus sealed X-ray tube'
_diffrn_source_type 'SuperNova (Cu) X-ray Source'
_exptl_absorpt_coefficient_mu 0.992
_exptl_absorpt_correction_T_max 1.000
_exptl_absorpt_correction_T_min 0.833
_exptl_absorpt_correction_type gaussian
_exptl_absorpt_process_details
;
CrysAlisPro 1.171.38.46 (Rigaku Oxford Diffraction, 2015)
Numerical absorption correction based on gaussian integration over
            a multifaceted crystal model
Empirical absorption correction using spherical harmonics,
 implemented in SCALE3 ABSPACK scaling algorithm.
;
_exptl_crystal_colour 'clear light yellow'
_exptl_crystal_colour_lustre clear
_exptl_crystal_colour_modifier light
_exptl_crystal_colour_primary yellow
_exptl_crystal_density_diffrn 1.501
_exptl_crystal_description plate
_exptl_crystal_F_000 544
_exptl_crystal_recrystallization_method 'Re-crystallisation from solvent: toluene'
_exptl_crystal_size_max 0.163
_exptl_crystal_size_mid 0.086
_exptl_crystal_size_min 0.025
_refine_diff_density_max 0.180
_refine_diff_density_min -0.180
_refine_diff_density_rms 0.036
_refine_ls_abs_structure_details
;
 Flack x determined using 1604 quotients [(I+)-(I-)]/[(I+)+(I-)]
 (Parsons, Flack and Wagner, Acta Cryst. B69 (2013) 249-259).
;
_refine_ls_abs_structure_Flack 0.08(9)
_refine_ls_extinction_method none
_refine_ls_goodness_of_fit_ref 1.051
_refine_ls_hydrogen_treatment constr
_refine_ls_matrix_type full
_refine_ls_number_parameters 343
_refine_ls_number_reflns 4125
_refine_ls_number_restraints 1
_refine_ls_restrained_S_all 1.051
_refine_ls_R_factor_all 0.0381
_refine_ls_R_factor_gt 0.0334
_refine_ls_shift/su_max 0.001
_refine_ls_shift/su_mean 0.000
_refine_ls_structure_factor_coef Fsqd
_refine_ls_weighting_details 'w=1/[\s^2^(Fo^2^)+(0.0429P)^2^+0.1835P] where P=(Fo^2^+2Fc^2^)/3'
_refine_ls_weighting_scheme calc
_refine_ls_wR_factor_gt 0.0811
_refine_ls_wR_factor_ref 0.0846
_reflns_Friedel_coverage 0.840
_reflns_Friedel_fraction_full 1.000
_reflns_Friedel_fraction_max 1.000
_reflns_number_gt 3812
_reflns_number_total 4125
_reflns_threshold_expression 'I > 2\s(I)'
_cod_data_source_file c8gc01227j2.cif
_cod_data_source_block jhc1707
_cod_depositor_comments 'Adding full bibliography for 7230738--7230745.cif.'
_cod_database_code 7230739
_shelx_shelxl_version_number 2014/7
_chemical_oxdiff_formula 'C13 H11 N1 O5'
_chemical_oxdiff_usercomment 'Liam Hughes lmh4NO'
_shelx_space_group_comment
;
The symmetry employed for this shelxl refinement is uniquely defined
by the following loop, which should always be used as a source of
symmetry information in preference to the above space-group names.
They are only intended as comments.
;
_reflns_odcompleteness_completeness 99.96
_reflns_odcompleteness_iscentric 1
_reflns_odcompleteness_theta 66.97
_olex2_refinement_description
;
1. Fixed Uiso
 At 1.2 times of:
  All C(H) groups, All C(H,H) groups
2.a Ternary CH refined with riding coordinates:
 C2(H2), C4(H4), C15(H15), C17(H17)
2.b Secondary CH2 refined with riding coordinates:
 C3(H3A,H3B), C5(H5A,H5B), C16(H16A,H16B), C18(H18A,H18B)
2.c Aromatic/amide H refined with riding coordinates:
 C7(H7), C9(H9), C10(H10), C12(H12), C13(H13), C20(H20), C22(H22), C23(H23),
 C25(H25), C26(H26)
;
_olex2_date_sample_data_collection 2017-04-24
_olex2_exptl_crystal_mounting_method 'oil on 100 micrometre micromount'
_olex2_submission_original_sample_id lmh4NO
_olex2_submission_special_instructions 'No special instructions were received'
_oxdiff_exptl_absorpt_empirical_details
;
Empirical correction (ABSPACK) includes:
- Absorption correction using spherical harmonics
- Frame scaling
;
_oxdiff_exptl_absorpt_empirical_full_max 1.170
_oxdiff_exptl_absorpt_empirical_full_min 0.885

loop_
_space_group_symop_operation_xyz
'x, y, z'
'-x, y+1/2, -z'

loop_
_atom_site_label
_atom_site_type_symbol
_atom_site_fract_x
_atom_site_fract_y
_atom_site_fract_z
_atom_site_U_iso_or_equiv
_atom_site_adp_type
_atom_site_occupancy
_atom_site_site_symmetry_order
_atom_site_calc_flag
_atom_site_refinement_flags_posn
C1 C 0.7261(4) 0.6356(5) 0.38871(15) 0.0314(7) Uani 1 1 d .
C2 C 0.6797(4) 0.6307(5) 0.46275(16) 0.0347(7) Uani 1 1 d .
H2 H 0.6059 0.7338 0.4720 0.042 Uiso 1 1 calc R
C3 C 0.8743(4) 0.4542(5) 0.52026(16) 0.0371(7) Uani 1 1 d .
H3A H 0.8750 0.4290 0.5691 0.045 Uiso 1 1 calc R
H3B H 0.9806 0.4319 0.5046 0.045 Uiso 1 1 calc R
C4 C 0.7516(4) 0.3334(4) 0.48123(15) 0.0340(7) Uani 1 1 d .
H4 H 0.7306 0.2181 0.5069 0.041 Uiso 1 1 calc R
C5 C 0.7977(4) 0.2856(4) 0.40894(14) 0.0282(6) Uani 1 1 d .
H5A H 0.9041 0.2310 0.4112 0.034 Uiso 1 1 calc R
H5B H 0.7239 0.1916 0.3895 0.034 Uiso 1 1 calc R
C6 C 0.7953(3) 0.4563(4) 0.36225(14) 0.0259(6) Uani 1 1 d .
C7 C 0.8524(3) 0.4635(4) 0.29939(14) 0.0274(6) Uani 1 1 d .
H7 H 0.8375 0.5789 0.2772 0.033 Uiso 1 1 calc R
C8 C 0.9341(3) 0.3206(4) 0.25963(14) 0.0239(6) Uani 1 1 d .
C9 C 0.9416(3) 0.1272(4) 0.27524(14) 0.0262(6) Uani 1 1 d .
H9 H 0.8896 0.0813 0.3126 0.031 Uiso 1 1 calc R
C10 C 1.0253(3) 0.0047(4) 0.23566(14) 0.0255(6) Uani 1 1 d .
H10 H 1.0298 -0.1233 0.2462 0.031 Uiso 1 1 calc R
C11 C 1.1020(3) 0.0742(4) 0.18032(14) 0.0231(6) Uani 1 1 d .
C12 C 1.0966(3) 0.2634(4) 0.16251(15) 0.0258(6) Uani 1 1 d .
H12 H 1.1487 0.3079 0.1249 0.031 Uiso 1 1 calc R
C13 C 1.0112(3) 0.3838(4) 0.20249(15) 0.0275(7) Uani 1 1 d .
H13 H 1.0049 0.5110 0.1909 0.033 Uiso 1 1 calc R
N1 N 1.1924(3) -0.0557(3) 0.13856(12) 0.0268(5) Uani 1 1 d .
O1 O 0.7092(3) 0.7786(3) 0.35507(12) 0.0494(7) Uani 1 1 d .
O2 O 0.8223(3) 0.6453(3) 0.50513(11) 0.0378(5) Uani 1 1 d .
O3 O 0.6121(3) 0.4547(3) 0.47773(12) 0.0415(6) Uani 1 1 d .
O4 O 1.2027(3) -0.2217(3) 0.15616(11) 0.0358(5) Uani 1 1 d .
O5 O 1.2536(2) 0.0067(3) 0.08786(10) 0.0316(5) Uani 1 1 d .
C14 C 0.2914(3) 0.3258(4) 0.88716(14) 0.0250(6) Uani 1 1 d .
C15 C 0.2510(3) 0.3185(4) 0.96165(15) 0.0290(7) Uani 1 1 d .
H15 H 0.2458 0.1876 0.9776 0.035 Uiso 1 1 calc R
C16 C 0.1367(4) 0.5981(4) 0.99077(15) 0.0295(7) Uani 1 1 d .
H16A H 0.1064 0.6139 1.0376 0.035 Uiso 1 1 calc R
H16B H 0.0816 0.6920 0.9620 0.035 Uiso 1 1 calc R
C17 C 0.3161(3) 0.6134(4) 0.98640(14) 0.0249(6) Uani 1 1 d .
H17 H 0.3615 0.7002 1.0214 0.030 Uiso 1 1 calc R
C18 C 0.3684(3) 0.6684(4) 0.91544(13) 0.0240(6) Uani 1 1 d .
H18A H 0.3032 0.7733 0.8983 0.029 Uiso 1 1 calc R
H18B H 0.4787 0.7111 0.9197 0.029 Uiso 1 1 calc R
C19 C 0.3551(3) 0.5094(4) 0.86385(14) 0.0227(6) Uani 1 1 d .
C20 C 0.4048(3) 0.5140(4) 0.79960(14) 0.0238(6) Uani 1 1 d .
H20 H 0.3853 0.4038 0.7747 0.029 Uiso 1 1 calc R
C21 C 0.4843(3) 0.6625(4) 0.76222(14) 0.0236(6) Uani 1 1 d .
C22 C 0.4971(3) 0.8517(4) 0.78244(15) 0.0270(6) Uani 1 1 d .
H22 H 0.4499 0.8912 0.8220 0.032 Uiso 1 1 calc R
C23 C 0.5787(3) 0.9803(4) 0.74464(15) 0.0291(7) Uani 1 1 d .
H23 H 0.5860 1.1060 0.7582 0.035 Uiso 1 1 calc R
C24 C 0.6495(3) 0.9195(4) 0.68633(14) 0.0248(6) Uani 1 1 d .
C25 C 0.6380(3) 0.7345(4) 0.66370(15) 0.0286(7) Uani 1 1 d .
H25 H 0.6852 0.6963 0.6240 0.034 Uiso 1 1 calc R
C26 C 0.5541(4) 0.6087(4) 0.70188(14) 0.0285(7) Uani 1 1 d .
H26 H 0.5438 0.4844 0.6870 0.034 Uiso 1 1 calc R
N2 N 0.7408(3) 1.0535(4) 0.64711(13) 0.0308(6) Uani 1 1 d .
O6 O 0.2704(3) 0.1868(3) 0.85068(11) 0.0362(5) Uani 1 1 d .
O7 O 0.1006(2) 0.4098(3) 0.96626(11) 0.0330(5) Uani 1 1 d .
O8 O 0.3640(2) 0.4212(3) 1.00199(10) 0.0303(5) Uani 1 1 d .
O9 O 0.7457(3) 1.2191(3) 0.66550(13) 0.0572(8) Uani 1 1 d .
O10 O 0.8110(3) 0.9952(3) 0.59847(11) 0.0431(6) Uani 1 1 d .

loop_
_atom_site_aniso_label
_atom_site_aniso_U_11
_atom_site_aniso_U_22
_atom_site_aniso_U_33
_atom_site_aniso_U_23
_atom_site_aniso_U_13
_atom_site_aniso_U_12
C1 0.0306(16) 0.0329(17) 0.0306(16) 0.0019(14) 0.0001(12) 0.0083(14)
C2 0.0346(17) 0.0320(17) 0.0385(17) -0.0026(14) 0.0114(14) 0.0051(14)
C3 0.0497(18) 0.0356(18) 0.0262(16) 0.0013(14) 0.0031(14) 0.0040(16)
C4 0.0434(19) 0.0288(17) 0.0310(17) 0.0022(14) 0.0132(14) -0.0027(14)
C5 0.0317(16) 0.0263(16) 0.0271(15) -0.0033(13) 0.0044(12) -0.0017(13)
C6 0.0251(14) 0.0256(15) 0.0266(15) -0.0013(12) -0.0019(11) 0.0046(12)
C7 0.0287(15) 0.0257(15) 0.0276(15) 0.0004(13) -0.0007(12) 0.0046(13)
C8 0.0223(14) 0.0258(15) 0.0233(14) 0.0010(12) -0.0021(11) 0.0017(12)
C9 0.0280(15) 0.0266(15) 0.0240(14) 0.0020(12) 0.0024(12) -0.0008(12)
C10 0.0282(15) 0.0222(15) 0.0262(15) 0.0007(12) 0.0017(12) -0.0008(12)
C11 0.0222(14) 0.0243(14) 0.0225(13) -0.0028(11) -0.0011(11) 0.0018(11)
C12 0.0276(15) 0.0257(15) 0.0243(15) 0.0034(12) 0.0028(11) -0.0025(12)
C13 0.0319(16) 0.0237(16) 0.0268(16) 0.0023(12) -0.0002(12) 0.0013(12)
N1 0.0258(12) 0.0281(14) 0.0265(13) -0.0002(11) 0.0023(10) 0.0004(11)
O1 0.0742(18) 0.0378(14) 0.0368(13) 0.0035(11) 0.0072(12) 0.0275(13)
O2 0.0510(14) 0.0309(12) 0.0313(11) -0.0047(10) 0.0013(10) -0.0023(11)
O3 0.0370(12) 0.0402(14) 0.0494(14) -0.0042(11) 0.0199(10) -0.0039(11)
O4 0.0499(13) 0.0234(12) 0.0350(12) 0.0031(9) 0.0097(10) 0.0081(10)
O5 0.0326(11) 0.0339(12) 0.0295(11) 0.0009(9) 0.0113(9) -0.0006(9)
C14 0.0226(14) 0.0245(15) 0.0278(15) -0.0005(13) 0.0006(11) 0.0000(11)
C15 0.0354(16) 0.0211(15) 0.0306(16) 0.0026(12) 0.0030(12) 0.0034(12)
C16 0.0333(16) 0.0266(16) 0.0293(15) -0.0004(13) 0.0081(12) 0.0031(13)
C17 0.0311(16) 0.0201(14) 0.0233(14) -0.0027(11) 0.0012(12) 0.0019(12)
C18 0.0240(14) 0.0217(14) 0.0263(15) -0.0037(12) 0.0026(11) -0.0006(12)
C19 0.0187(13) 0.0231(14) 0.0262(14) -0.0020(12) -0.0003(11) 0.0001(11)
C20 0.0234(14) 0.0216(14) 0.0262(14) -0.0050(12) 0.0003(11) -0.0012(12)
C21 0.0203(14) 0.0266(16) 0.0238(14) -0.0016(12) 0.0001(11) 0.0000(12)
C22 0.0276(15) 0.0270(15) 0.0271(16) -0.0024(12) 0.0079(12) 0.0014(12)
C23 0.0323(16) 0.0247(16) 0.0308(16) 0.0004(12) 0.0057(12) -0.0002(13)
C24 0.0223(14) 0.0270(15) 0.0253(15) 0.0032(12) 0.0018(11) -0.0013(12)
C25 0.0298(15) 0.0333(17) 0.0230(15) -0.0037(12) 0.0041(12) -0.0025(13)
C26 0.0313(16) 0.0280(16) 0.0264(15) -0.0055(13) 0.0023(12) -0.0040(13)
N2 0.0348(14) 0.0292(15) 0.0288(13) 0.0032(11) 0.0047(11) -0.0030(11)
O6 0.0493(13) 0.0257(12) 0.0340(12) -0.0078(10) 0.0078(10) -0.0099(10)
O7 0.0289(11) 0.0289(12) 0.0421(13) -0.0040(9) 0.0098(9) -0.0049(9)
O8 0.0368(11) 0.0270(11) 0.0264(11) 0.0007(9) -0.0026(8) 0.0075(9)
O9 0.086(2) 0.0303(14) 0.0587(17) -0.0028(12) 0.0365(15) -0.0128(13)
O10 0.0517(14) 0.0426(14) 0.0374(12) -0.0023(11) 0.0230(11) -0.0051(12)

loop_
_atom_type_symbol
_atom_type_description
_atom_type_scat_dispersion_real
_atom_type_scat_dispersion_imag
_atom_type_scat_source
C C 0.0181 0.0091 'International Tables Vol C Tables 4.2.6.8 and 6.1.1.4'
H H 0.0000 0.0000 'International Tables Vol C Tables 4.2.6.8 and 6.1.1.4'
N N 0.0311 0.0180 'International Tables Vol C Tables 4.2.6.8 and 6.1.1.4'
O O 0.0492 0.0322 'International Tables Vol C Tables 4.2.6.8 and 6.1.1.4'

loop_
_exptl_crystal_face_index_h
_exptl_crystal_face_index_k
_exptl_crystal_face_index_l
_exptl_crystal_face_perp_dist
5 2 -5 0.0403
1 0 5 0.0116
-1 0 -5 0.0136
4 2 -5 0.0379
-3 -3 5 0.0429
1 -4 -3 0.0945
4 -3 -4 0.0850
-4 2 6 0.0318

loop_
_geom_angle_atom_site_label_1
_geom_angle_atom_site_label_2
_geom_angle_atom_site_label_3
_geom_angle
C6 C1 C2 115.7(3)
O1 C1 C2 120.5(3)
O1 C1 C6 123.8(3)
C1 C2 H2 110.9
O2 C2 C1 107.6(2)
O2 C2 H2 110.9
O3 C2 C1 110.2(3)
O3 C2 H2 110.9
O3 C2 O2 106.2(3)
H3A C3 H3B 109.0
C4 C3 H3A 111.0
C4 C3 H3B 111.0
O2 C3 H3A 111.0
O2 C3 H3B 111.0
O2 C3 C4 103.9(3)
C3 C4 H4 110.6
C3 C4 C5 113.2(3)
C5 C4 H4 110.6
O3 C4 C3 102.1(3)
O3 C4 H4 110.6
O3 C4 C5 109.5(2)
C4 C5 H5A 109.1
C4 C5 H5B 109.1
H5A C5 H5B 107.8
C6 C5 C4 112.7(2)
C6 C5 H5A 109.1
C6 C5 H5B 109.1
C1 C6 C5 117.4(2)
C7 C6 C1 116.5(3)
C7 C6 C5 126.0(3)
C6 C7 H7 114.4
C6 C7 C8 131.1(3)
C8 C7 H7 114.4
C9 C8 C7 125.0(3)
C13 C8 C7 116.9(3)
C13 C8 C9 118.1(3)
C8 C9 H9 119.7
C10 C9 C8 120.7(3)
C10 C9 H9 119.7
C9 C10 H10 120.4
C11 C10 C9 119.2(3)
C11 C10 H10 120.4
C10 C11 C12 122.2(3)
C10 C11 N1 119.3(3)
C12 C11 N1 118.5(3)
C11 C12 H12 121.1
C13 C12 C11 117.8(3)
C13 C12 H12 121.1
C8 C13 H13 119.0
C12 C13 C8 122.1(3)
C12 C13 H13 119.0
O4 N1 C11 118.4(2)
O5 N1 C11 118.4(2)
O5 N1 O4 123.2(3)
C2 O2 C3 106.5(2)
C2 O3 C4 101.7(2)
C19 C14 C15 115.3(2)
O6 C14 C15 120.0(3)
O6 C14 C19 124.6(3)
C14 C15 H15 110.8
O7 C15 C14 107.0(2)
O7 C15 H15 110.8
O8 C15 C14 110.0(2)
O8 C15 H15 110.8
O8 C15 O7 107.4(2)
H16A C16 H16B 109.0
C17 C16 H16A 111.0
C17 C16 H16B 111.0
O7 C16 H16A 111.0
O7 C16 H16B 111.0
O7 C16 C17 103.7(2)
C16 C17 H17 110.6
C16 C17 C18 114.0(2)
C18 C17 H17 110.6
O8 C17 C16 100.6(2)
O8 C17 H17 110.6
O8 C17 C18 109.9(2)
C17 C18 H18A 108.8
C17 C18 H18B 108.8
H18A C18 H18B 107.7
C19 C18 C17 113.6(2)
C19 C18 H18A 108.8
C19 C18 H18B 108.8
C14 C19 C18 117.5(2)
C20 C19 C14 116.3(3)
C20 C19 C18 126.1(3)
C19 C20 H20 114.5
C19 C20 C21 131.1(3)
C21 C20 H20 114.5
C22 C21 C20 125.3(3)
C26 C21 C20 116.7(3)
C26 C21 C22 118.0(3)
C21 C22 H22 119.5
C23 C22 C21 121.0(3)
C23 C22 H22 119.5
C22 C23 H23 120.5
C22 C23 C24 119.0(3)
C24 C23 H23 120.5
C23 C24 C25 122.2(3)
C23 C24 N2 119.4(3)
C25 C24 N2 118.4(3)
C24 C25 H25 121.1
C26 C25 C24 117.9(3)
C26 C25 H25 121.1
C21 C26 H26 119.0
C25 C26 C21 122.0(3)
C25 C26 H26 119.0
O9 N2 C24 118.5(3)
O10 N2 C24 118.6(3)
O10 N2 O9 122.9(3)
C15 O7 C16 105.8(2)
C15 O8 C17 101.6(2)

loop_
_geom_bond_atom_site_label_1
_geom_bond_atom_site_label_2
_geom_bond_distance
C1 C2 1.519(4)
C1 C6 1.501(4)
C1 O1 1.212(4)
C2 H2 0.9800
C2 O2 1.416(4)
C2 O3 1.407(4)
C3 H3A 0.9700
C3 H3B 0.9700
C3 C4 1.509(5)
C3 O2 1.447(4)
C4 H4 0.9800
C4 C5 1.523(4)
C4 O3 1.448(4)
C5 H5A 0.9700
C5 H5B 0.9700
C5 C6 1.514(4)
C6 C7 1.344(4)
C7 H7 0.9300
C7 C8 1.469(4)
C8 C9 1.405(4)
C8 C13 1.394(4)
C9 H9 0.9300
C9 C10 1.380(4)
C10 H10 0.9300
C10 C11 1.380(4)
C11 C12 1.385(4)
C11 N1 1.468(4)
C12 H12 0.9300
C12 C13 1.383(4)
C13 H13 0.9300
N1 O4 1.227(3)
N1 O5 1.224(3)
C14 C15 1.513(4)
C14 C19 1.487(4)
C14 O6 1.223(3)
C15 H15 0.9800
C15 O7 1.423(3)
C15 O8 1.400(4)
C16 H16A 0.9700
C16 H16B 0.9700
C16 C17 1.512(4)
C16 O7 1.444(3)
C17 H17 0.9800
C17 C18 1.528(4)
C17 O8 1.447(3)
C18 H18A 0.9700
C18 H18B 0.9700
C18 C19 1.512(4)
C19 C20 1.345(4)
C20 H20 0.9300
C20 C21 1.462(4)
C21 C22 1.400(4)
C21 C26 1.398(4)
C22 H22 0.9300
C22 C23 1.378(4)
C23 H23 0.9300
C23 C24 1.383(4)
C24 C25 1.385(4)
C24 N2 1.462(4)
C25 H25 0.9300
C25 C26 1.379(4)
C26 H26 0.9300
N2 O9 1.227(3)
N2 O10 1.218(3)

loop_
_geom_torsion_atom_site_label_1
_geom_torsion_atom_site_label_2
_geom_torsion_atom_site_label_3
_geom_torsion_atom_site_label_4
_geom_torsion
C1 C2 O2 C3 -92.5(3)
C1 C2 O3 C4 73.5(3)
C1 C6 C7 C8 176.5(3)
C2 C1 C6 C5 5.5(4)
C2 C1 C6 C7 -173.3(3)
C3 C4 C5 C6 -68.2(3)
C3 C4 O3 C2 42.1(3)
C4 C3 O2 C2 1.6(3)
C4 C5 C6 C1 -9.1(4)
C4 C5 C6 C7 169.6(3)
C5 C4 O3 C2 -78.1(3)
C5 C6 C7 C8 -2.2(5)
C6 C1 C2 O2 76.7(3)
C6 C1 C2 O3 -38.6(4)
C6 C7 C8 C9 13.7(5)
C6 C7 C8 C13 -165.7(3)
C7 C8 C9 C10 -178.2(3)
C7 C8 C13 C12 177.8(3)
C8 C9 C10 C11 0.1(4)
C9 C8 C13 C12 -1.6(4)
C9 C10 C11 C12 -0.8(4)
C9 C10 C11 N1 179.4(2)
C10 C11 C12 C13 0.3(4)
C10 C11 N1 O4 -3.3(4)
C10 C11 N1 O5 176.7(2)
C11 C12 C13 C8 0.9(4)
C12 C11 N1 O4 176.9(3)
C12 C11 N1 O5 -3.1(4)
C13 C8 C9 C10 1.1(4)
N1 C11 C12 C13 -179.9(2)
O1 C1 C2 O2 -102.0(3)
O1 C1 C2 O3 142.7(3)
O1 C1 C6 C5 -175.8(3)
O1 C1 C6 C7 5.4(5)
O2 C2 O3 C4 -42.7(3)
O2 C3 C4 C5 90.8(3)
O2 C3 C4 O3 -26.8(3)
O3 C2 O2 C3 25.5(3)
O3 C4 C5 C6 45.1(3)
C14 C15 O7 C16 -99.6(3)
C14 C15 O8 C17 75.6(3)
C14 C19 C20 C21 -174.5(3)
C15 C14 C19 C18 -1.6(4)
C15 C14 C19 C20 174.4(2)
C16 C17 C18 C19 -75.2(3)
C16 C17 O8 C15 44.8(3)
C17 C16 O7 C15 10.2(3)
C17 C18 C19 C14 1.2(3)
C17 C18 C19 C20 -174.3(3)
C18 C17 O8 C15 -75.7(3)
C18 C19 C20 C21 1.0(5)
C19 C14 C15 O7 78.7(3)
C19 C14 C15 O8 -37.7(3)
C19 C20 C21 C22 -13.9(5)
C19 C20 C21 C26 165.3(3)
C20 C21 C22 C23 178.1(3)
C20 C21 C26 C25 -177.3(3)
C21 C22 C23 C24 -0.5(4)
C22 C21 C26 C25 2.0(4)
C22 C23 C24 C25 1.6(5)
C22 C23 C24 N2 -178.0(3)
C23 C24 C25 C26 -0.8(5)
C23 C24 N2 O9 -3.3(4)
C23 C24 N2 O10 175.3(3)
C24 C25 C26 C21 -1.0(4)
C25 C24 N2 O9 177.1(3)
C25 C24 N2 O10 -4.3(4)
C26 C21 C22 C23 -1.2(4)
N2 C24 C25 C26 178.8(3)
O6 C14 C15 O7 -101.1(3)
O6 C14 C15 O8 142.6(3)
O6 C14 C19 C18 178.1(3)
O6 C14 C19 C20 -5.9(4)
O7 C15 O8 C17 -40.5(3)
O7 C16 C17 C18 83.8(3)
O7 C16 C17 O8 -33.8(3)
O8 C15 O7 C16 18.5(3)
O8 C17 C18 C19 36.9(3)

loop_
_exptl_oxdiff_crystal_face_indexfrac_h
_exptl_oxdiff_crystal_face_indexfrac_k
_exptl_oxdiff_crystal_face_indexfrac_l
_exptl_oxdiff_crystal_face_x
_exptl_oxdiff_crystal_face_y
_exptl_oxdiff_crystal_face_z
5.0000 2.0000 -5.0000 0.0741 -0.5099 -0.9427
1.0000 -0.0000 5.0000 -0.4358 -0.0895 -0.0174
-1.0000 0.0000 -5.0000 0.4358 0.0895 0.0174
4.0000 2.0000 -5.0000 0.1486 -0.4808 -0.7767
-3.0000 -3.0000 5.0000 -0.2658 0.6641 0.5928
1.0000 -4.0000 -3.0000 -0.0285 0.8569 -0.3268
4.0000 -3.0000 -4.0000 -0.1371 0.5693 -0.8365
-4.0000 2.0000 6.0000 -0.0501 -0.3810 0.8781
